data_7011502
loop_
_publ_author_name
'Nomiya, Kenji'
'Yokoyama, Hironari'

_publ_section_title
;
 Syntheses, crystal structures and antimicrobial activities of
 polymeric silver(I) complexes with three amino-acids [aspartic acid
 (H2asp), glycine (Hgly) and asparagine (Hasn)]
;
_journal_coden_ASTM JCSDAA
_journal_issue 12
_journal_name_full 'Journal of the Chemical Society, Dalton Transactions'
_journal_page_first 2483
_journal_page_last 2490
_journal_paper_doi 10.1039/b200684g
_journal_year 2002
_chemical_formula_sum 'C8 H15 Ag2 N2 O9.5'
_chemical_formula_weight 506.95
_space_group_IT_number 14
_symmetry_cell_setting monoclinic
_symmetry_Int_Tables_number 14
_symmetry_space_group_name_Hall '-P 2ybc'
_symmetry_space_group_name_H-M 'P 1 21/c 1'
_cell_angle_alpha 90
_cell_angle_beta 100.766(9)
_cell_angle_gamma 90
_cell_formula_units_Z 2
_cell_length_a 5.6255(6)
_cell_length_b 22.469(2)
_cell_length_c 5.6114(6)
_cell_measurement_reflns_used 25
_cell_measurement_temperature 296.2
_cell_measurement_theta_max 15.0
_cell_measurement_theta_min 14.3
_cell_volume 696.79(12)
_computing_cell_refinement 'MSC/AFC Diffractometer Control'
_computing_data_collection 'MSC/AFC Diffractometer Control'
_computing_data_reduction 'teXsan for Windows version 1.06 (MSC, 1997-1999)'
_computing_publication_material 'teXsan for Windows version 1.06 (MSC, 1997-1999)'
_computing_structure_refinement 'teXsan for Windows version 1.06 (MSC, 1997-1999)'
_computing_structure_solution
;
SIR92 (Altomare, et. al. 1994)
;
_diffrn_ambient_temperature 296.2
_diffrn_measurement_device 'Rigaku AFC5S'
_diffrn_measurement_method \w-2\q
_diffrn_orient_matrix_UB_11 0.09014
_diffrn_orient_matrix_UB_12 0.02946
_diffrn_orient_matrix_UB_13 -0.08292
_diffrn_orient_matrix_UB_21 0.15542
_diffrn_orient_matrix_UB_22 -0.02070
_diffrn_orient_matrix_UB_23 0.06730
_diffrn_orient_matrix_UB_31 -0.02145
_diffrn_orient_matrix_UB_32 -0.02616
_diffrn_orient_matrix_UB_33 -0.14663
_diffrn_radiation_detector 'scintillation counter'
_diffrn_radiation_monochromator graphite
_diffrn_radiation_source 'X-ray tube'
_diffrn_radiation_type 'Mo K\a'
_diffrn_radiation_wavelength 0.7107
_diffrn_reflns_av_R_equivalents 0.03180
_diffrn_reflns_limit_h_max 5
_diffrn_reflns_limit_h_min -7
_diffrn_reflns_limit_k_max 29
_diffrn_reflns_limit_k_min -29
_diffrn_reflns_limit_l_max 5
_diffrn_reflns_limit_l_min -7
_diffrn_reflns_number 4895
_diffrn_reflns_reduction_process 'Lp corrections applied'
_diffrn_reflns_theta_max 27.49
_diffrn_reflns_theta_min 2.72
_diffrn_standards_decay_% -2.15
_diffrn_standards_interval_count 150
_diffrn_standards_number 3
_exptl_absorpt_coefficient_mu 28.53
_exptl_absorpt_correction_T_max 0.999
_exptl_absorpt_correction_T_min 0.941
_exptl_absorpt_correction_type
;
\y scans (North,Phillips & Matthews, 1968)
;
_exptl_crystal_colour colorless
_exptl_crystal_density_diffrn 2.416
_exptl_crystal_density_meas ?
_exptl_crystal_description needle
_exptl_crystal_F_000 494.00
_exptl_crystal_size_max 0.20
_exptl_crystal_size_mid 0.10
_exptl_crystal_size_min 0.10
_refine_diff_density_max 0.53
_refine_diff_density_min -0.43
_refine_ls_extinction_coef 0.0000004(2)
_refine_ls_extinction_expression 'equ(3) Acta Cryst.(1968) A24, p213.'
_refine_ls_extinction_method 'Zachariasen (1967)'
_refine_ls_goodness_of_fit_all 1.217
_refine_ls_goodness_of_fit_ref 1.220
_refine_ls_hydrogen_treatment noref
_refine_ls_matrix_type full
_refine_ls_number_constraints 0
_refine_ls_number_parameters 101
_refine_ls_number_reflns 1193
_refine_ls_number_restraints 0
_refine_ls_R_factor_all 0.0285
_refine_ls_R_factor_gt 0.0290
_refine_ls_shift/su_max 0.0000
_refine_ls_shift/su_mean 0.0000
_refine_ls_structure_factor_coef F
_refine_ls_weighting_details 'w = 1/[\s^2^(Fo) + 0.00037|Fo|^2^]'
_refine_ls_weighting_scheme sigma
_refine_ls_wR_factor_all 0.0370
_refine_ls_wR_factor_ref 0.0370
_reflns_number_gt 1193
_reflns_number_total 1681
_reflns_threshold_expression I>2.00\s(I)
_cod_data_source_file b200684g.txt
_cod_data_source_block {[Ag2(D-Hasp)(L-Hasp)]1.5H2O}n
_cod_original_cell_volume 696.8(1)
_cod_original_sg_symbol_H-M 'P 21/c     '
_cod_original_formula_sum 'C8 H15 Ag2 N2 O9.50 '
_cod_database_code 7011502

loop_
_symmetry_equiv_pos_as_xyz
'   +x,   +y,   +z'
'   -x,1/2+y,1/2-z'
'   -x,   -y,   -z'
'   +x,1/2-y,1/2+z'

loop_
_atom_site_label
_atom_site_fract_x
_atom_site_fract_y
_atom_site_fract_z
_atom_site_U_iso_or_equiv
_atom_site_occupancy
_atom_site_refinement_flags
_atom_site_adp_type
_atom_site_calc_flag
_atom_site_calc_attached_atom
Ag(1) 0.98334(7) 0.03726(1) -0.20992(6) 0.0329(1) 1.000 . Uani d ?
O(1) 0.7286(6) 0.0853(1) -0.0158(6) 0.038(1) 1.000 . Uani d ?
O(2) 0.8018(7) 0.0353(1) 0.3357(6) 0.0362(9) 1.000 . Uani d ?
O(3) 0.1548(6) 0.1329(1) 0.7315(6) 0.038(1) 1.000 . Uani d ?
O(4) 0.3310(6) 0.2047(1) 0.5596(6) 0.039(1) 1.000 . Uani d ?
O(5) 0.9226(7) 0.2840(2) 0.4729(8) 0.057(1) 1.000 . Uani d ?
N(1) 0.5333(6) 0.1782(2) 0.1604(6) 0.026(1) 1.000 . Uani d ?
C(1) 0.7178(7) 0.0783(2) 0.2017(8) 0.023(1) 1.000 . Uani d ?
C(2) 0.6000(8) 0.1272(2) 0.3301(8) 0.023(1) 1.000 . Uani d ?
C(3) 0.3834(8) 0.1051(2) 0.4301(8) 0.027(1) 1.000 . Uani d ?
C(4) 0.2821(7) 0.1515(2) 0.5815(8) 0.022(1) 1.000 . Uani d ?
H(1) 0.7287 0.1544 0.4190 0.029 1.000 . Uiso c ?
H(2) 0.4489 0.2071 0.2341 0.032 1.000 . Uiso c ?
H(3) 0.4371 0.1644 0.0149 0.032 1.000 . Uiso c ?
H(4) 0.6787 0.1955 0.1253 0.032 1.000 . Uiso c ?
H(5) 0.3809 0.0624 0.5144 0.029 1.000 . Uiso c ?
H(6) 0.2489 0.0980 0.2818 0.029 1.000 . Uiso c ?
H(7) 1.0021 0.3076 0.3754 0.029 1.000 . Uiso c ?
H(8) 1.0093 0.2515 0.5395 0.029 1.000 . Uiso c ?

loop_
_atom_site_aniso_label
_atom_site_aniso_U_11
_atom_site_aniso_U_22
_atom_site_aniso_U_33
_atom_site_aniso_U_12
_atom_site_aniso_U_13
_atom_site_aniso_U_23
Ag(1) 0.0491(2) 0.0242(2) 0.0302(2) 0.0124(2) 0.0200(1) 0.0012(2)
O(1) 0.054(2) 0.034(2) 0.030(2) 0.018(2) 0.022(2) 0.005(1)
O(2) 0.054(2) 0.029(2) 0.029(2) 0.019(2) 0.016(1) 0.005(1)
O(3) 0.045(2) 0.033(2) 0.044(2) -0.003(2) 0.031(2) -0.005(1)
O(4) 0.053(2) 0.025(2) 0.050(2) 0.001(1) 0.034(2) -0.006(1)
O(5) 0.053(2) 0.052(2) 0.079(3) 0.016(2) 0.046(2) 0.026(2)
N(1) 0.032(2) 0.025(2) 0.025(2) 0.003(1) 0.015(2) 0.002(1)
C(1) 0.019(2) 0.024(2) 0.030(2) 0.002(2) 0.011(2) -0.004(2)
C(2) 0.026(2) 0.021(2) 0.024(2) 0.003(2) 0.009(2) 0.001(2)
C(3) 0.029(2) 0.023(2) 0.035(2) -0.003(2) 0.018(2) -0.003(2)
C(4) 0.021(2) 0.023(2) 0.025(2) -0.000(2) 0.009(2) -0.003(2)

loop_
_atom_type_symbol
_atom_type_oxidation_number
_atom_type_number_in_cell
_atom_type_scat_dispersion_real
_atom_type_scat_dispersion_imag
_atom_type_scat_source
C 0 16 0.002 0.002
;International Tables for Crystallography
(1992, Vol. C, Table 6.1.1.2)
;
H 0 30 0.000 0.000
;International Tables for Crystallography
(1992, Vol. C, Table 6.1.1.2)
;
N 0 4 0.004 0.003
;International Tables for Crystallography
(1992, Vol. C, Table 6.1.1.2)
;
O 0 19 0.008 0.006
;International Tables for Crystallography
(1992, Vol. C, Table 6.1.1.2)
;
Ag 0 4 -1.085 1.101
;International Tables for Crystallography
(1992, Vol. C, Tables 4.2.6.8 and 6.1.1.1)
;

loop_
_geom_angle_atom_site_label_1
_geom_angle_atom_site_label_2
_geom_angle_atom_site_label_3
_geom_angle
_geom_angle_site_symmetry_1
_geom_angle_site_symmetry_2
_geom_angle_site_symmetry_3
_geom_angle_publ_flag
Ag(1) Ag(1) O(1) 80.27(9) 3_755 3_755 3_755 ?
Ag(1) Ag(1) O(2) 82.90(9) 3_755 3_755 3_755 ?
Ag(1) Ag(1) O(3) 131.9(1) 3_755 3_755 3_755 ?
O(1) Ag(1) O(2) 161.1(1) . . . ?
O(1) Ag(1) O(3) 86.8(1) . . . ?
O(2) Ag(1) O(3) 110.9(1) 3_755 3_755 3_755 ?
Ag(1) O(1) C(1) 124.8(3) . . . ?
Ag(1) O(2) C(1) 122.6(3) 3_755 3_755 3_755 ?
Ag(1) O(3) C(4) 132.4(3) 1_456 1_456 1_456 ?
H(7) O(5) H(8) 114.5 . . . no
C(2) N(1) H(2) 109.6 . . . no
C(2) N(1) H(3) 109.5 . . . no
C(2) N(1) H(4) 108.7 . . . no
H(2) N(1) H(3) 110.6 . . . no
H(2) N(1) H(4) 109.3 . . . no
H(3) N(1) H(4) 109.2 . . . no
O(1) C(1) O(2) 127.0(4) . . . ?
O(1) C(1) C(2) 118.4(4) . . . ?
O(2) C(1) C(2) 114.6(4) . . . ?
N(1) C(2) C(1) 109.3(4) . . . ?
N(1) C(2) C(3) 111.3(4) . . . ?
N(1) C(2) H(1) 85.5 . . . no
C(1) C(2) C(3) 112.8(4) . . . ?
C(1) C(2) H(1) 109.6 . . . no
C(3) C(2) H(1) 124.7 . . . no
C(2) C(3) C(4) 113.1(4) . . . ?
C(2) C(3) H(5) 122.3 . . . no
C(2) C(3) H(6) 105.8 . . . no
C(4) C(3) H(5) 109.3 . . . no
C(4) C(3) H(6) 105.1 . . . no
H(5) C(3) H(6) 98.8 . . . no
O(3) C(4) O(4) 123.1(4) . . . ?
O(3) C(4) C(3) 117.3(4) . . . ?
O(4) C(4) C(3) 119.5(4) . . . ?

loop_
_geom_bond_atom_site_label_1
_geom_bond_atom_site_label_2
_geom_bond_distance
_geom_bond_site_symmetry_1
_geom_bond_site_symmetry_2
_geom_bond_publ_flag
Ag(1) Ag(1) 2.8679(8) . . ?
Ag(1) O(1) 2.234(3) . . ?
Ag(1) O(2) 2.223(3) . . ?
Ag(1) O(3) 2.403(4) . . ?
O(1) C(1) 1.243(6) . . ?
O(2) C(1) 1.260(6) . . ?
O(3) C(4) 1.273(5) . . ?
O(4) C(4) 1.237(5) . . ?
O(5) H(7) 0.93 . . no
O(5) H(8) 0.92 . . no
N(1) C(2) 1.493(6) . . ?
N(1) H(2) 0.94 . . no
N(1) H(3) 0.94 . . no
N(1) H(4) 0.96 . . no
C(1) C(2) 1.530(6) . . ?
C(2) C(3) 1.517(6) . . ?
C(2) H(1) 1.01 . . no
C(3) C(4) 1.523(6) . . ?
C(3) H(5) 1.07 . . no
C(3) H(6) 1.03 . . no

loop_
_geom_contact_atom_site_label_1
_geom_contact_atom_site_label_2
_geom_contact_distance
_geom_contact_site_symmetry_1
_geom_contact_site_symmetry_2
_geom_contact_publ_flag
Ag(1) O(2) 2.564(4) . 1_554 no
Ag(1) C(1) 3.484(5) . 1_554 no
O(1) H(7) 2.9797 . 4_554 no
O(1) H(5) 3.0184 . 1_554 no
O(1) O(5) 3.137(6) . 4_554 no
O(1) C(3) 3.373(7) . 1_554 no
O(1) C(4) 3.392(6) . 1_554 no
O(1) O(3) 3.444(5) . 1_554 no
O(2) H(5) 2.6289 . 3_656 no
O(2) H(6) 2.9474 . 1_655 no
O(2) O(2) 3.059(7) . 3_756 no
O(2) O(3) 3.469(5) . 1_655 no
O(2) C(3) 3.577(6) . 1_655 no
O(3) H(7) 1.8531 . 4_455 no
O(3) H(3) 2.1466 . 1_556 no
O(3) H(1) 2.7356 . 1_455 no
O(3) O(5) 2.772(5) . 4_455 no
O(3) H(8) 2.9329 . 1_455 no
O(3) N(1) 3.074(6) . 1_556 no
O(3) C(2) 3.494(6) . 1_455 no
O(4) H(8) 2.0782 . 1_455 no
O(4) H(2) 2.2560 . 4 no
O(4) H(3) 2.6711 . 1_556 no
O(4) H(7) 2.8044 . 4_455 no
O(4) O(5) 2.877(5) . 1_455 no
O(4) N(1) 2.881(5) . 4 no
O(4) H(4) 2.9531 . 4 no
O(4) H(7) 3.0213 . 1_455 no
O(4) H(3) 3.0219 . 4 no
O(4) N(1) 3.403(6) . 1_556 no
O(4) O(4) 3.467(4) . 4 no
O(4) O(4) 3.467(4) . 4_554 no
O(4) O(5) 3.566(5) . 4_455 no
O(5) H(4) 1.8060 . 4 no
O(5) H(8) 2.6891 . 4_554 no
O(5) N(1) 2.736(5) . 4 no
O(5) H(4) 2.9396 . . no
O(5) H(3) 3.0162 . 4 no
O(5) H(7) 3.0278 . 4 no
O(5) H(2) 3.0553 . 4_655 no
O(5) O(5) 3.196(4) . 4 no
O(5) O(5) 3.196(4) . 4_554 no
O(5) N(1) 3.477(6) . . no
O(5) N(1) 3.504(6) . 4_655 no
O(5) C(2) 3.557(6) . 4 no
O(5) C(4) 3.559(6) . 4_654 no
O(5) C(4) 3.587(6) . 1_655 no
N(1) C(4) 3.346(6) . 1_554 no
C(1) H(6) 2.9704 . 1_655 no
C(4) H(3) 2.4425 . 1_556 no
C(4) H(7) 2.6480 . 4_455 no
C(4) H(8) 2.7058 . 1_455 no
H(2) H(8) 2.6772 . 4_454 no
H(3) H(7) 2.5060 . 4_454 no
H(4) H(8) 2.3325 . 4_554 no
H(4) H(7) 2.4968 . 4_554 no
H(7) H(8) 2.3122 . 4_554 no

loop_
_geom_torsion_atom_site_label_1
_geom_torsion_atom_site_label_2
_geom_torsion_atom_site_label_3
_geom_torsion_atom_site_label_4
_geom_torsion_site_symmetry_1
_geom_torsion_site_symmetry_2
_geom_torsion_site_symmetry_3
_geom_torsion_site_symmetry_4
_geom_torsion
_geom_torsion_publ_flag
Ag(1) Ag(1) O(1) C(1) . . . . -16.4(4) no
Ag(1) Ag(1) O(2) C(1) . . . . 6.6(4) no
Ag(1) O(1) C(1) O(2) . . . . -17.5(7) no
Ag(1) O(1) C(1) C(2) . . . . 159.9(3) no
Ag(1) O(2) C(1) O(1) . . . . -4.1(7) no
Ag(1) O(2) C(1) C(2) . . . . 173.4(3) no
O(1) Ag(1) Ag(1) O(1) . . . . 180.0000 no
O(1) Ag(1) Ag(1) O(2) . . . . -8.6(2) no
O(1) Ag(1) O(2) C(1) . . . . -33.7(7) no
O(1) C(1) C(2) N(1) . . . . -4.0(6) no
O(1) C(1) C(2) C(3) . . . . 120.4(5) no
O(2) Ag(1) Ag(1) O(2) . . . . -180.0000 no
O(2) Ag(1) Ag(1) O(3) . . . . 68.2(2) no
O(2) Ag(1) O(1) C(1) . . . . -43.6(7) no
O(2) C(1) C(2) N(1) . . . . 173.7(4) no
O(2) C(1) C(2) C(3) . . . . -61.9(6) no
O(3) C(4) C(3) C(2) . . . . -158.8(4) no
O(4) C(4) C(3) C(2) . . . . 19.3(7) no
N(1) C(2) C(3) C(4) . . . . -63.0(5) no
C(1) C(2) C(3) C(4) . . . . 173.7(4) no

loop_
_cod_changelog_entry_id
_cod_changelog_entry_author
_cod_changelog_entry_date
_cod_changelog_entry_text
1 'Vaitkus, Antanas' 2022-05-06T21:55:00+03:00 'Updated bibliographic information.'
2 'Vaitkus, Antanas' 2022-05-07T02:20:00+03:00
;
 Replaced the '&#x00A5;' sequences with backslash symbols ('\')
 in multiple data values.
;
